data_1570161
loop_
_publ_author_name
'Sar, Dinabandhu'
'Yin, Shuai'
'Grygus, Jacob'
'Renter&#xed;a-G&#xf3;mez, &#xc1;ngel'
'Garcia, Melanie'
'Gutierrez, Osvaldo'

_publ_section_title
;
 Expanding the chemical space of enol silyl ethers: catalytic
 dicarbofunctionalization enabled by iron catalysis.
;
_journal_issue 45
_journal_name_full 'Chemical science'
_journal_page_first 13007
_journal_page_last 13013
_journal_paper_doi 10.1039/d3sc04549h
_journal_volume 14
_journal_year 2023
_chemical_absolute_configuration ad
_chemical_formula_moiety 'C16 H16 F2 O3'
_chemical_formula_sum 'C16 H16 F2 O3'
_chemical_formula_weight 294.29
_chemical_name_systematic DS-393
_space_group_crystal_system orthorhombic
_space_group_IT_number 33
_space_group_name_Hall 'P 2c -2n'
_space_group_name_H-M_alt 'P n a 21'
_atom_sites_solution_hydrogens geom
_atom_sites_solution_primary dual
_audit_creation_date 2022-09-29
_audit_creation_method
;
Olex2 1.5
(compiled 2022.04.07 svn.rca3783a0 for OlexSys, GUI svn.r6498)
;
_audit_update_record
;
2022-10-04 deposited with the CCDC.	2023-10-19 downloaded from the CCDC.
;
_cell_angle_alpha 90
_cell_angle_beta 90
_cell_angle_gamma 90
_cell_formula_units_Z 4
_cell_length_a 31.826(3)
_cell_length_b 5.2173(4)
_cell_length_c 8.1338(7)
_cell_measurement_reflns_used 9254
_cell_measurement_temperature 110.00
_cell_measurement_theta_max 70.264
_cell_measurement_theta_min 2.777
_cell_volume 1350.6(2)
_computing_cell_refinement 'SAINT V8.40A (Bruker, 2019)'
_computing_data_reduction 'SAINT V8.40A (Bruker, 2019)'
_computing_molecular_graphics 'Olex2 1.5 (Dolomanov et al., 2009)'
_computing_publication_material 'Olex2 1.5 (Dolomanov et al., 2009)'
_computing_structure_refinement 'XL  (Sheldrick, 2008)'
_computing_structure_solution 'SHELXT 2014/5 (Sheldrick, 2014)'
_diffrn_ambient_temperature 110.00
_diffrn_measured_fraction_theta_full 0.997
_diffrn_measured_fraction_theta_max 0.995
_diffrn_measurement_device_type 'Bruker Venture (PHOTON III)'
_diffrn_measurement_method '\f and \w scans'
_diffrn_radiation_type CuK\a
_diffrn_radiation_wavelength 1.54178
_diffrn_reflns_av_R_equivalents 0.0485
_diffrn_reflns_av_unetI/netI 0.0349
_diffrn_reflns_Laue_measured_fraction_full 0.997
_diffrn_reflns_Laue_measured_fraction_max 0.995
_diffrn_reflns_limit_h_max 38
_diffrn_reflns_limit_h_min -38
_diffrn_reflns_limit_k_max 6
_diffrn_reflns_limit_k_min -6
_diffrn_reflns_limit_l_max 9
_diffrn_reflns_limit_l_min -9
_diffrn_reflns_number 18270
_diffrn_reflns_point_group_measured_fraction_full 0.995
_diffrn_reflns_point_group_measured_fraction_max 0.992
_diffrn_reflns_theta_full 67.679
_diffrn_reflns_theta_max 70.258
_diffrn_reflns_theta_min 2.777
_diffrn_source_current 1.0
_diffrn_source_power 0.05
_diffrn_source_voltage 50.0
_diffrn_standards_number 0
_exptl_absorpt_coefficient_mu 0.994
_exptl_absorpt_correction_T_max 0.7533
_exptl_absorpt_correction_T_min 0.6375
_exptl_absorpt_correction_type multi-scan
_exptl_absorpt_process_details
;
SADABS-2016/2 (Bruker,2016/2) was used for absorption correction.
wR2(int) was 0.1218 before and 0.0752 after correction.
The Ratio of minimum to maximum transmission is 0.8463.
The \l/2 correction factor is Not present.
;
_exptl_crystal_colour colourless
_exptl_crystal_colour_primary colourless
_exptl_crystal_density_diffrn 1.447
_exptl_crystal_description block
_exptl_crystal_F_000 616
_exptl_crystal_recrystallization_method 'Re-crystallisation from solvent: Chloroform'
_exptl_crystal_size_max 0.086
_exptl_crystal_size_mid 0.067
_exptl_crystal_size_min 0.035
_refine_diff_density_max 0.292
_refine_diff_density_min -0.217
_refine_diff_density_rms 0.060
_refine_ls_abs_structure_details
;
 Flack x determined using 1163 quotients [(I+)-(I-)]/[(I+)+(I-)]
 (Parsons, Flack and Wagner, Acta Cryst. B69 (2013) 249-259).
;
_refine_ls_abs_structure_Flack 0.08(3)
_refine_ls_extinction_method none
_refine_ls_goodness_of_fit_ref 1.139
_refine_ls_hydrogen_treatment constr
_refine_ls_matrix_type full
_refine_ls_number_parameters 192
_refine_ls_number_reflns 2561
_refine_ls_number_restraints 1
_refine_ls_restrained_S_all 1.139
_refine_ls_R_factor_all 0.0392
_refine_ls_R_factor_gt 0.0390
_refine_ls_shift/su_max 0.000
_refine_ls_shift/su_mean 0.000
_refine_ls_structure_factor_coef Fsqd
_refine_ls_weighting_details 'w=1/[\s^2^(Fo^2^)+(0.0461P)^2^+0.9489P] where P=(Fo^2^+2Fc^2^)/3'
_refine_ls_weighting_scheme calc
_refine_ls_wR_factor_gt 0.1057
_refine_ls_wR_factor_ref 0.1058
_reflns_Friedel_coverage 0.853
_reflns_Friedel_fraction_full 0.994
_reflns_Friedel_fraction_max 0.989
_reflns_number_gt 2548
_reflns_number_total 2561
_reflns_threshold_expression 'I > 2\s(I)'
_cod_data_source_file d3sc04549h2.cif
_cod_data_source_block ds393a
_cod_depositor_comments 'Adding full bibliography for 1570159--1570162.cif.'
_cod_original_cell_volume 1350.59(19)
_cod_database_code 1570161
_shelx_shelxl_version_number 2018/3
_shelx_space_group_comment
;
The symmetry employed for this shelxl refinement is uniquely defined
by the following loop, which should always be used as a source of
symmetry information in preference to the above space-group names.
They are only intended as comments.
;
_shelx_estimated_absorpt_t_max 0.966
_shelx_estimated_absorpt_t_min 0.919
_olex2_refinement_description
;
1. Fixed Uiso
 At 1.2 times of:
  All C(H) groups, All C(H,H) groups
 At 1.5 times of:
  All O(H) groups
2.a Ternary CH refined with riding coordinates:
 C13(H13)
2.b Secondary CH2 refined with riding coordinates:
 C14(H14A,H14B), C16(H16A,H16B)
2.c Aromatic/amide H refined with riding coordinates:
 C2(H2A), C3(H3A), C4(H4), C5(H5), C6(H6), C8(H8), C9(H9), C11(H11), C12(H12)
2.d Idealised tetrahedral OH refined as rotating group:
 O2(H2), O3(H3)
;
_olex2_submission_special_instructions 'No special instructions were received'

loop_
_space_group_symop_operation_xyz
'x, y, z'
'-x, -y, z+1/2'
'x+1/2, -y+1/2, z'
'-x+1/2, y+1/2, z+1/2'

loop_
_atom_site_label
_atom_site_type_symbol
_atom_site_fract_x
_atom_site_fract_y
_atom_site_fract_z
_atom_site_U_iso_or_equiv
_atom_site_adp_type
_atom_site_occupancy
_atom_site_site_symmetry_order
_atom_site_calc_flag
_atom_site_refinement_flags_posn
_atom_site_refinement_flags_adp
_atom_site_refinement_flags_occupancy
_atom_site_disorder_assembly
_atom_site_disorder_group
F1 F 0.53432(5) -0.0706(3) 0.3943(3) 0.0246(4) Uani 1 1 d . . . . .
F2 F 0.53157(6) 0.2616(4) 0.2324(2) 0.0263(4) Uani 1 1 d . . . . .
O1 O 0.75190(7) 0.6353(4) 0.6806(3) 0.0199(4) Uani 1 1 d . . . . .
O2 O 0.56016(6) 0.2818(4) 0.7535(3) 0.0195(5) Uani 1 1 d . . . . .
H2 H 0.550648 0.154666 0.804746 0.029 Uiso 1 1 calc R U . . .
O3 O 0.45769(6) 0.2150(4) 0.3851(3) 0.0222(5) Uani 1 1 d . . . . .
H3 H 0.448246 0.346659 0.338580 0.033 Uiso 1 1 calc R U . . .
C1 C 0.78965(9) 0.5022(6) 0.6753(4) 0.0146(6) Uani 1 1 d . . . . .
C2 C 0.79655(9) 0.2795(6) 0.7635(4) 0.0174(6) Uani 1 1 d . . . . .
H2A H 0.774320 0.201008 0.823023 0.021 Uiso 1 1 calc R U . . .
C3 C 0.83670(10) 0.1718(6) 0.7635(4) 0.0199(6) Uani 1 1 d . . . . .
H3A H 0.841792 0.019307 0.824199 0.024 Uiso 1 1 calc R U . . .
C4 C 0.86923(10) 0.2843(6) 0.6763(4) 0.0206(6) Uani 1 1 d . . . . .
H4 H 0.896463 0.209779 0.676987 0.025 Uiso 1 1 calc R U . . .
C5 C 0.86156(10) 0.5084(7) 0.5876(4) 0.0222(7) Uani 1 1 d . . . . .
H5 H 0.883722 0.586911 0.527698 0.027 Uiso 1 1 calc R U . . .
C6 C 0.82170(9) 0.6174(6) 0.5862(4) 0.0178(6) Uani 1 1 d . . . . .
H6 H 0.816450 0.769054 0.524892 0.021 Uiso 1 1 calc R U . . .
C7 C 0.71411(9) 0.5028(6) 0.6799(4) 0.0163(6) Uani 1 1 d . . . . .
C8 C 0.68151(9) 0.6172(6) 0.7649(4) 0.0181(6) Uani 1 1 d . . . . .
H8 H 0.686603 0.765127 0.830088 0.022 Uiso 1 1 calc R U . . .
C9 C 0.64115(9) 0.5150(6) 0.7548(4) 0.0166(6) Uani 1 1 d . . . . .
H9 H 0.618753 0.594623 0.812651 0.020 Uiso 1 1 calc R U . . .
C10 C 0.63332(9) 0.2978(6) 0.6609(4) 0.0148(6) Uani 1 1 d . . . . .
C11 C 0.66711(9) 0.1809(6) 0.5812(4) 0.0170(6) Uani 1 1 d . . . . .
H11 H 0.662297 0.029187 0.519410 0.020 Uiso 1 1 calc R U . . .
C12 C 0.70735(10) 0.2795(6) 0.5894(4) 0.0168(6) Uani 1 1 d . . . . .
H12 H 0.729950 0.196921 0.534561 0.020 Uiso 1 1 calc R U . . .
C13 C 0.58917(9) 0.1961(6) 0.6297(4) 0.0153(6) Uani 1 1 d . . . . .
H13 H 0.589802 0.004479 0.628425 0.018 Uiso 1 1 calc R U . . .
C14 C 0.57488(9) 0.2946(6) 0.4612(4) 0.0167(6) Uani 1 1 d . . . . .
H14A H 0.572440 0.483513 0.467400 0.020 Uiso 1 1 calc R U . . .
H14B H 0.597193 0.254985 0.380309 0.020 Uiso 1 1 calc R U . . .
C15 C 0.53370(9) 0.1890(6) 0.3960(4) 0.0183(6) Uani 1 1 d . . . . .
C16 C 0.49386(9) 0.2812(6) 0.4797(4) 0.0189(6) Uani 1 1 d . . . . .
H16A H 0.491710 0.202602 0.590134 0.023 Uiso 1 1 calc R U . . .
H16B H 0.495069 0.469524 0.493569 0.023 Uiso 1 1 calc R U . . .

loop_
_atom_site_aniso_label
_atom_site_aniso_U_11
_atom_site_aniso_U_22
_atom_site_aniso_U_33
_atom_site_aniso_U_23
_atom_site_aniso_U_13
_atom_site_aniso_U_12
F1 0.0247(9) 0.0189(9) 0.0301(9) -0.0055(8) -0.0052(8) 0.0020(7)
F2 0.0264(9) 0.0409(11) 0.0117(9) 0.0027(8) -0.0034(8) -0.0009(8)
O1 0.0157(9) 0.0169(10) 0.0272(11) -0.0006(11) -0.0011(8) -0.0004(8)
O2 0.0171(10) 0.0281(12) 0.0133(10) -0.0007(10) 0.0041(9) -0.0014(8)
O3 0.0167(10) 0.0262(12) 0.0237(11) -0.0004(11) -0.0066(9) 0.0001(8)
C1 0.0163(13) 0.0150(13) 0.0126(13) -0.0025(11) -0.0024(12) -0.0002(10)
C2 0.0180(14) 0.0211(15) 0.0130(13) -0.0011(13) 0.0003(11) -0.0010(11)
C3 0.0248(15) 0.0168(14) 0.0180(14) -0.0019(12) -0.0058(13) 0.0018(12)
C4 0.0160(13) 0.0271(16) 0.0187(15) -0.0065(14) -0.0015(12) 0.0018(12)
C5 0.0189(14) 0.0317(17) 0.0159(15) -0.0050(14) 0.0018(12) -0.0058(12)
C6 0.0225(15) 0.0176(14) 0.0133(14) 0.0000(12) -0.0014(11) -0.0029(12)
C7 0.0150(13) 0.0206(15) 0.0132(13) 0.0050(12) -0.0030(12) -0.0011(11)
C8 0.0214(14) 0.0181(14) 0.0148(13) -0.0009(13) -0.0031(12) 0.0015(12)
C9 0.0167(13) 0.0206(15) 0.0127(13) -0.0014(12) 0.0002(13) 0.0018(11)
C10 0.0168(13) 0.0175(14) 0.0101(14) 0.0059(12) -0.0010(10) 0.0003(11)
C11 0.0200(14) 0.0179(15) 0.0131(14) -0.0011(12) -0.0006(12) 0.0012(12)
C12 0.0184(14) 0.0180(15) 0.0139(14) 0.0019(12) 0.0006(11) 0.0033(11)
C13 0.0166(13) 0.0180(13) 0.0114(13) -0.0006(11) 0.0014(11) 0.0005(11)
C14 0.0167(13) 0.0211(15) 0.0123(13) 0.0009(12) 0.0007(11) -0.0005(11)
C15 0.0206(14) 0.0238(15) 0.0105(13) 0.0010(12) -0.0018(12) -0.0001(12)
C16 0.0170(13) 0.0229(16) 0.0168(15) -0.0048(13) -0.0030(12) -0.0016(11)

loop_
_atom_type_symbol
_atom_type_description
_atom_type_scat_dispersion_real
_atom_type_scat_dispersion_imag
_atom_type_scat_source
C C 0.0181 0.0091 'International Tables Vol C Tables 4.2.6.8 and 6.1.1.4'
H H 0.0000 0.0000 'International Tables Vol C Tables 4.2.6.8 and 6.1.1.4'
F F 0.0727 0.0534 'International Tables Vol C Tables 4.2.6.8 and 6.1.1.4'
O O 0.0492 0.0322 'International Tables Vol C Tables 4.2.6.8 and 6.1.1.4'

loop_
_geom_angle_atom_site_label_1
_geom_angle_atom_site_label_2
_geom_angle_atom_site_label_3
_geom_angle
_geom_angle_site_symmetry_1
_geom_angle_site_symmetry_3
_geom_angle_publ_flag
C7 O1 C1 120.1(2) . . ?
C13 O2 H2 109.5 . . ?
C16 O3 H3 109.5 . . ?
O1 C1 C6 115.8(3) . . ?
C2 C1 O1 122.8(3) . . ?
C2 C1 C6 121.2(3) . . ?
C1 C2 H2A 120.5 . . ?
C1 C2 C3 118.9(3) . . ?
C3 C2 H2A 120.5 . . ?
C2 C3 H3A 119.6 . . ?
C4 C3 C2 120.9(3) . . ?
C4 C3 H3A 119.6 . . ?
C3 C4 H4 120.4 . . ?
C3 C4 C5 119.3(3) . . ?
C5 C4 H4 120.4 . . ?
C4 C5 H5 119.8 . . ?
C6 C5 C4 120.4(3) . . ?
C6 C5 H5 119.8 . . ?
C1 C6 C5 119.3(3) . . ?
C1 C6 H6 120.4 . . ?
C5 C6 H6 120.4 . . ?
O1 C7 C12 123.5(3) . . ?
C8 C7 O1 115.7(3) . . ?
C8 C7 C12 120.6(3) . . ?
C7 C8 H8 120.1 . . ?
C7 C8 C9 119.8(3) . . ?
C9 C8 H8 120.1 . . ?
C8 C9 H9 119.7 . . ?
C10 C9 C8 120.7(3) . . ?
C10 C9 H9 119.7 . . ?
C9 C10 C11 118.3(3) . . ?
C9 C10 C13 122.8(3) . . ?
C11 C10 C13 118.8(3) . . ?
C10 C11 H11 119.0 . . ?
C12 C11 C10 121.9(3) . . ?
C12 C11 H11 119.0 . . ?
C7 C12 H12 120.7 . . ?
C11 C12 C7 118.7(3) . . ?
C11 C12 H12 120.7 . . ?
O2 C13 C10 111.6(2) . . ?
O2 C13 H13 109.4 . . ?
O2 C13 C14 109.3(2) . . ?
C10 C13 H13 109.4 . . ?
C10 C13 C14 107.8(2) . . ?
C14 C13 H13 109.4 . . ?
C13 C14 H14A 108.2 . . ?
C13 C14 H14B 108.2 . . ?
H14A C14 H14B 107.3 . . ?
C15 C14 C13 116.5(2) . . ?
C15 C14 H14A 108.2 . . ?
C15 C14 H14B 108.2 . . ?
F1 C15 F2 105.3(3) . . ?
F1 C15 C14 110.7(2) . . ?
F1 C15 C16 109.5(2) . . ?
F2 C15 C14 106.2(2) . . ?
F2 C15 C16 107.6(2) . . ?
C16 C15 C14 116.8(3) . . ?
O3 C16 C15 110.8(2) . . ?
O3 C16 H16A 109.5 . . ?
O3 C16 H16B 109.5 . . ?
C15 C16 H16A 109.5 . . ?
C15 C16 H16B 109.5 . . ?
H16A C16 H16B 108.1 . . ?

loop_
_geom_bond_atom_site_label_1
_geom_bond_atom_site_label_2
_geom_bond_distance
_geom_bond_site_symmetry_2
_geom_bond_publ_flag
F1 C15 1.354(4) . ?
F2 C15 1.385(4) . ?
O1 C1 1.388(4) . ?
O1 C7 1.387(4) . ?
O2 H2 0.8400 . ?
O2 C13 1.437(4) . ?
O3 H3 0.8400 . ?
O3 C16 1.427(3) . ?
C1 C2 1.383(4) . ?
C1 C6 1.389(4) . ?
C2 H2A 0.9500 . ?
C2 C3 1.396(4) . ?
C3 H3A 0.9500 . ?
C3 C4 1.386(5) . ?
C4 H4 0.9500 . ?
C4 C5 1.395(5) . ?
C5 H5 0.9500 . ?
C5 C6 1.390(5) . ?
C6 H6 0.9500 . ?
C7 C8 1.382(4) . ?
C7 C12 1.395(4) . ?
C8 H8 0.9500 . ?
C8 C9 1.393(4) . ?
C9 H9 0.9500 . ?
C9 C10 1.389(4) . ?
C10 C11 1.396(4) . ?
C10 C13 1.523(4) . ?
C11 H11 0.9500 . ?
C11 C12 1.382(4) . ?
C12 H12 0.9500 . ?
C13 H13 1.0000 . ?
C13 C14 1.533(4) . ?
C14 H14A 0.9900 . ?
C14 H14B 0.9900 . ?
C14 C15 1.517(4) . ?
C15 C16 1.517(4) . ?
C16 H16A 0.9900 . ?
C16 H16B 0.9900 . ?

loop_
_geom_torsion_atom_site_label_1
_geom_torsion_atom_site_label_2
_geom_torsion_atom_site_label_3
_geom_torsion_atom_site_label_4
_geom_torsion
_geom_torsion_site_symmetry_1
_geom_torsion_site_symmetry_2
_geom_torsion_site_symmetry_3
_geom_torsion_site_symmetry_4
_geom_torsion_publ_flag
F1 C15 C16 O3 -66.3(3) . . . . ?
F2 C15 C16 O3 47.7(3) . . . . ?
O1 C1 C2 C3 -173.8(3) . . . . ?
O1 C1 C6 C5 174.1(3) . . . . ?
O1 C7 C8 C9 172.2(3) . . . . ?
O1 C7 C12 C11 -172.0(3) . . . . ?
O2 C13 C14 C15 -65.9(3) . . . . ?
C1 O1 C7 C8 148.3(3) . . . . ?
C1 O1 C7 C12 -36.9(4) . . . . ?
C1 C2 C3 C4 -0.3(5) . . . . ?
C2 C1 C6 C5 -0.9(5) . . . . ?
C2 C3 C4 C5 0.0(5) . . . . ?
C3 C4 C5 C6 -0.2(5) . . . . ?
C4 C5 C6 C1 0.6(5) . . . . ?
C6 C1 C2 C3 0.8(5) . . . . ?
C7 O1 C1 C2 -40.8(4) . . . . ?
C7 O1 C1 C6 144.3(3) . . . . ?
C7 C8 C9 C10 0.5(5) . . . . ?
C8 C7 C12 C11 2.5(4) . . . . ?
C8 C9 C10 C11 1.8(4) . . . . ?
C8 C9 C10 C13 -172.8(3) . . . . ?
C9 C10 C11 C12 -2.0(5) . . . . ?
C9 C10 C13 O2 -22.5(4) . . . . ?
C9 C10 C13 C14 97.6(3) . . . . ?
C10 C11 C12 C7 -0.2(5) . . . . ?
C10 C13 C14 C15 172.7(2) . . . . ?
C11 C10 C13 O2 162.9(3) . . . . ?
C11 C10 C13 C14 -77.0(3) . . . . ?
C12 C7 C8 C9 -2.7(5) . . . . ?
C13 C10 C11 C12 172.9(3) . . . . ?
C13 C14 C15 F1 -54.3(3) . . . . ?
C13 C14 C15 F2 -168.1(2) . . . . ?
C13 C14 C15 C16 71.9(4) . . . . ?
C14 C15 C16 O3 166.9(2) . . . . ?
